data_4062516
loop_
_publ_author_name
'N\'u\~nez, Rosario'
'Tutusaus, Oscar'
'Teixidor, Francesc'
'Vi\~nas, Clara'
'Sillanp\"a\"a, Reijo'
'Kivek\"as, Raikko'

_publ_section_title
;
Formation of new \h^5^-Rh(III) complexes from \h^5^-Rh(I) rhodacarborane
containing charge-compebsated ligands.
;
_journal_issue 10
_journal_name_full Organometallics
_journal_page_first 2273
_journal_page_last 2280
_journal_paper_doi 10.1021/om030635h
_journal_volume 23
_journal_year 2004
_chemical_formula_moiety 'C22 H31 B9 Cl2 P Rh S, C H Cl3'
_chemical_formula_sum 'C23 H32 B9 Cl5 P Rh S'
_chemical_formula_weight 748.97
_space_group_IT_number 4
_symmetry_cell_setting monoclinic
_symmetry_space_group_name_Hall 'P 2yb'
_symmetry_space_group_name_H-M 'P 1 21 1'
_cell_angle_alpha 90.00
_cell_angle_beta 100.676(17)
_cell_angle_gamma 90.00
_cell_formula_units_Z 2
_cell_length_a 9.014(2)
_cell_length_b 18.608(3)
_cell_length_c 10.060(2)
_cell_measurement_temperature 294(2)
_cell_volume 1658.2(6)
_diffrn_ambient_temperature 294(2)
_exptl_crystal_density_diffrn 1.500
_cod_original_sg_symbol_H-M 'P 21'
_cod_database_code 4062516

loop_
_symmetry_equiv_pos_as_xyz
'x, y, z'
'-x, y+1/2, -z'

loop_
_atom_site_label
_atom_site_type_symbol
_atom_site_fract_x
_atom_site_fract_y
_atom_site_fract_z
_atom_site_U_iso_or_equiv
_atom_site_adp_type
_atom_site_occupancy
_atom_site_calc_flag
_atom_site_refinement_flags
_atom_site_disorder_assembly
_atom_site_disorder_group
Rh3 Rh 0.05354(7) 0.2600 0.44891(7) 0.03069(17) Uani 1 d . . .
Cl1 Cl 0.0312(3) 0.30349(17) 0.2180(3) 0.0517(7) Uani 1 d . . .
Cl2 Cl -0.2092(3) 0.27844(17) 0.4450(3) 0.0514(9) Uani 1 d . . .
Cl3 Cl 0.2986(7) -0.0679(4) -0.0495(5) 0.136(3) Uani 1 d . . .
Cl4 Cl 0.5272(6) -0.1411(3) -0.1594(5) 0.1105(16) Uani 1 d . . .
Cl5 Cl 0.3606(5) -0.0283(3) -0.3087(5) 0.1167(19) Uani 1 d . . .
C33 C 0.3531(16) -0.0967(8) -0.1964(13) 0.069(4) Uani 1 d . . .
H33 H 0.2777 -0.1314 -0.2400 0.083 Uiso 1 calc R . .
S S -0.0570(3) 0.21095(17) 0.7474(3) 0.0433(7) Uani 1 d . . .
P P -0.0215(3) 0.14514(14) 0.3630(2) 0.0301(5) Uani 1 d . . .
C1 C 0.2969(10) 0.2681(8) 0.4852(10) 0.043(3) Uani 1 d . . .
H1 H 0.3302 0.2518 0.3898 0.052 Uiso 1 calc R . .
C2 C 0.2203(13) 0.3471(6) 0.5036(11) 0.048(3) Uani 1 d . . .
H2 H 0.1989 0.3861 0.4200 0.058 Uiso 1 calc R . .
B4 B 0.2291(12) 0.2038(7) 0.5855(11) 0.035(3) Uiso 1 d . . .
H4 H 0.2178 0.1458 0.5651 0.042 Uiso 1 calc R . .
B5 B 0.4125(13) 0.2455(7) 0.6312(11) 0.044(3) Uiso 1 d . . .
H5 H 0.5155 0.2131 0.6363 0.053 Uiso 1 calc R . .
B6 B 0.4060(16) 0.3349(8) 0.5749(14) 0.053(3) Uiso 1 d . . .
H6 H 0.5024 0.3608 0.5415 0.063 Uiso 1 calc R . .
B7 B 0.0957(14) 0.3459(7) 0.6074(12) 0.041(3) Uiso 1 d . . .
H7 H -0.0036 0.3811 0.5987 0.050 Uiso 1 calc R . .
B8 B 0.1035(12) 0.2510(8) 0.6712(10) 0.037(3) Uiso 1 d . . .
B9 B 0.2956(13) 0.2375(6) 0.7521(12) 0.038(3) Uiso 1 d . . .
H9 H 0.3245 0.2007 0.8386 0.045 Uiso 1 calc R . .
B10 B 0.4003(16) 0.3186(8) 0.7433(14) 0.050(3) Uiso 1 d . . .
H10 H 0.4952 0.3343 0.8233 0.060 Uiso 1 calc R . .
B11 B 0.2811(16) 0.3825(8) 0.6596(14) 0.054(4) Uiso 1 d . . .
H11 H 0.2975 0.4400 0.6836 0.064 Uiso 1 calc R . .
B12 B 0.2094(14) 0.3228(7) 0.7694(13) 0.046(3) Uiso 1 d . . .
H12 H 0.1784 0.3407 0.8648 0.056 Uiso 1 calc R . .
C13 C -0.1543(13) 0.2870(7) 0.8001(12) 0.068(4) Uani 1 d . . .
H13A H -0.2422 0.2708 0.8327 0.101 Uiso 1 calc R . .
H13B H -0.1844 0.3187 0.7246 0.101 Uiso 1 calc R . .
H13C H -0.0885 0.3120 0.8709 0.101 Uiso 1 calc R . .
C14 C 0.0309(15) 0.1756(8) 0.9079(11) 0.065(4) Uani 1 d . . .
H14A H 0.0696 0.2144 0.9672 0.097 Uiso 1 calc R . .
H14B H 0.1123 0.1443 0.8962 0.097 Uiso 1 calc R . .
H14C H -0.0419 0.1490 0.9465 0.097 Uiso 1 calc R . .
C15 C -0.1035(11) 0.0919(6) 0.4842(9) 0.039(2) Uani 1 d . . .
C16 C -0.2599(12) 0.0933(7) 0.4734(11) 0.046(3) Uani 1 d . . .
H16 H -0.3200 0.1183 0.4033 0.055 Uiso 1 calc R . .
C17 C -0.3243(14) 0.0572(8) 0.5683(12) 0.058(3) Uani 1 d . . .
H17 H -0.4285 0.0592 0.5615 0.070 Uiso 1 calc R . .
C18 C -0.2428(17) 0.0191(7) 0.6701(13) 0.057(4) Uani 1 d . . .
H18 H -0.2899 -0.0053 0.7314 0.069 Uiso 1 calc R . .
C19 C -0.0886(14) 0.0173(6) 0.6817(11) 0.050(3) Uani 1 d . . .
H19 H -0.0313 -0.0088 0.7519 0.059 Uiso 1 calc R . .
C20 C -0.0157(13) 0.0536(7) 0.5905(11) 0.050(3) Uani 1 d . . .
H20 H 0.0889 0.0523 0.6001 0.060 Uiso 1 calc R . .
C21 C 0.1370(11) 0.0951(5) 0.3185(10) 0.034(2) Uani 1 d . . .
C22 C 0.2315(12) 0.1324(7) 0.2477(10) 0.047(3) Uani 1 d . . .
H22 H 0.2143 0.1808 0.2270 0.056 Uiso 1 calc R . .
C23 C 0.3512(14) 0.0970(9) 0.2084(14) 0.067(4) Uani 1 d . . .
H23 H 0.4113 0.1216 0.1578 0.080 Uiso 1 calc R . .
C24 C 0.3825(15) 0.0285(9) 0.2415(14) 0.071(4) Uani 1 d . . .
H24 H 0.4661 0.0063 0.2172 0.085 Uiso 1 calc R . .
C25 C 0.2926(17) -0.0085(9) 0.3101(15) 0.066(4) Uani 1 d . . .
H25 H 0.3143 -0.0564 0.3322 0.080 Uiso 1 calc R . .
C26 C 0.1665(14) 0.0241(7) 0.3491(12) 0.051(3) Uani 1 d . . .
H26 H 0.1040 -0.0022 0.3949 0.061 Uiso 1 calc R . .
C27 C -0.1652(11) 0.1344(6) 0.2073(10) 0.037(2) Uani 1 d . . .
C28 C -0.2537(12) 0.1912(7) 0.1458(10) 0.046(3) Uani 1 d . . .
H28 H -0.2437 0.2371 0.1830 0.055 Uiso 1 calc R . .
C29 C -0.3583(13) 0.1774(8) 0.0261(11) 0.058(3) Uani 1 d . . .
H29 H -0.4177 0.2148 -0.0154 0.069 Uiso 1 calc R . .
C30 C -0.3749(14) 0.1102(9) -0.0307(13) 0.065(4) Uani 1 d . . .
H30 H -0.4443 0.1018 -0.1098 0.078 Uiso 1 calc R . .
C31 C -0.2865(19) 0.0563(10) 0.0324(15) 0.080(5) Uani 1 d . . .
H31 H -0.2970 0.0105 -0.0053 0.097 Uiso 1 calc R . .
C32 C -0.1822(13) 0.0665(7) 0.1497(11) 0.054(3) Uani 1 d . . .
H32 H -0.1238 0.0284 0.1897 0.064 Uiso 1 calc R . .

loop_
_atom_site_aniso_label
_atom_site_aniso_U_11
_atom_site_aniso_U_22
_atom_site_aniso_U_33
_atom_site_aniso_U_23
_atom_site_aniso_U_13
_atom_site_aniso_U_12
Rh3 0.0289(3) 0.0314(3) 0.0312(3) 0.0034(4) 0.0038(2) 0.0000(5)
Cl1 0.0592(17) 0.0552(18) 0.0391(15) 0.0121(13) 0.0054(13) -0.0040(15)
Cl2 0.0346(13) 0.071(3) 0.0475(14) 0.0053(13) 0.0051(11) 0.0126(13)
Cl3 0.128(5) 0.209(8) 0.070(3) -0.030(4) 0.016(3) -0.016(5)
Cl4 0.114(4) 0.094(3) 0.109(3) 0.016(3) -0.019(3) 0.014(3)
Cl5 0.080(3) 0.126(4) 0.144(4) 0.079(3) 0.020(3) 0.008(3)
C33 0.082(10) 0.059(8) 0.060(8) 0.004(7) -0.005(7) -0.018(8)
S 0.0378(14) 0.0575(19) 0.0356(14) 0.0006(13) 0.0095(11) -0.0044(13)
P 0.0272(12) 0.0353(14) 0.0269(12) 0.0014(11) 0.0027(10) -0.0019(11)
C1 0.032(5) 0.049(7) 0.052(6) -0.003(7) 0.016(4) -0.005(6)
C2 0.057(7) 0.040(6) 0.047(6) 0.005(5) 0.009(5) -0.002(6)
C13 0.045(7) 0.100(12) 0.062(8) 0.006(7) 0.022(6) 0.010(7)
C14 0.077(9) 0.080(10) 0.038(6) 0.013(6) 0.015(6) -0.006(8)
C15 0.042(6) 0.044(6) 0.030(5) -0.002(5) 0.004(4) -0.011(5)
C16 0.040(6) 0.060(8) 0.040(6) -0.008(5) 0.015(5) -0.004(5)
C17 0.049(7) 0.085(10) 0.046(7) -0.008(7) 0.022(6) -0.017(7)
C18 0.081(11) 0.047(9) 0.051(8) -0.002(6) 0.035(8) -0.031(8)
C19 0.066(8) 0.042(7) 0.037(6) 0.008(5) -0.001(6) -0.010(6)
C20 0.049(7) 0.059(8) 0.039(6) 0.000(6) 0.000(5) -0.002(6)
C21 0.035(5) 0.033(6) 0.033(5) -0.008(4) 0.003(4) 0.001(4)
C22 0.047(6) 0.061(8) 0.034(6) -0.006(5) 0.010(5) -0.006(6)
C23 0.045(7) 0.090(11) 0.070(9) -0.015(8) 0.024(6) -0.004(7)
C24 0.044(7) 0.104(13) 0.063(8) -0.031(9) 0.009(7) 0.023(8)
C25 0.065(9) 0.056(9) 0.072(10) -0.015(7) -0.001(8) 0.026(8)
C26 0.047(7) 0.044(8) 0.058(8) -0.009(6) 0.003(6) -0.002(6)
C27 0.029(5) 0.049(7) 0.033(5) -0.006(5) 0.006(4) -0.005(5)
C28 0.038(6) 0.066(8) 0.032(6) 0.006(5) 0.002(4) -0.011(6)
C29 0.038(6) 0.088(10) 0.043(7) 0.015(7) -0.004(5) 0.004(7)
C30 0.041(7) 0.098(12) 0.051(8) -0.004(8) -0.004(6) -0.009(8)
C31 0.094(12) 0.085(12) 0.059(9) -0.034(8) 0.003(8) -0.041(10)
C32 0.049(7) 0.064(8) 0.044(6) -0.001(6) 0.001(5) -0.005(6)

loop_
_geom_bond_atom_site_label_1
_geom_bond_atom_site_label_2
_geom_bond_distance
_geom_bond_site_symmetry_2
_geom_bond_publ_flag
Rh3 C1 2.161(9) . ?
Rh3 B4 2.164(11) . ?
Rh3 B8 2.204(10) . ?
Rh3 C2 2.210(11) . ?
Rh3 B7 2.239(13) . ?
Rh3 P 2.357(3) . ?
Rh3 Cl2 2.386(3) . ?
Rh3 Cl1 2.433(3) . ?
Cl3 C33 1.726(14) . ?
Cl4 C33 1.752(15) . ?
Cl5 C33 1.711(13) . ?
C33 H33 0.9800 . ?
S C14 1.787(11) . ?
S C13 1.795(12) . ?
S B8 1.909(11) . ?
P C21 1.829(10) . ?
P C15 1.829(10) . ?
P C27 1.850(10) . ?
C1 C2 1.649(18) . ?
C1 B5 1.689(15) . ?
C1 B6 1.731(18) . ?
C1 B4 1.747(16) . ?
C1 H1 1.1000 . ?
C2 B7 1.669(16) . ?
C2 B11 1.697(18) . ?
C2 B6 1.710(17) . ?
C2 H2 1.1000 . ?
B4 B8 1.777(16) . ?
B4 B9 1.785(16) . ?
B4 B5 1.806(16) . ?
B4 H4 1.1000 . ?
B5 B6 1.755(19) . ?
B5 B9 1.757(16) . ?
B5 B10 1.783(18) . ?
B5 H5 1.1000 . ?
B6 B10 1.731(19) . ?
B6 B11 1.770(19) . ?
B6 H6 1.1000 . ?
B7 B11 1.791(19) . ?
B7 B12 1.808(17) . ?
B7 B8 1.875(19) . ?
B7 H7 1.1000 . ?
B8 B9 1.789(15) . ?
B8 B12 1.823(18) . ?
B9 B12 1.791(17) . ?
B9 B10 1.791(18) . ?
B9 H9 1.1000 . ?
B10 B11 1.72(2) . ?
B10 B12 1.790(18) . ?
B10 H10 1.1000 . ?
B11 B12 1.771(19) . ?
B11 H11 1.1000 . ?
B12 H12 1.1000 . ?
C13 H13A 0.9600 . ?
C13 H13B 0.9600 . ?
C13 H13C 0.9600 . ?
C14 H14A 0.9600 . ?
C14 H14B 0.9600 . ?
C14 H14C 0.9600 . ?
C15 C16 1.393(14) . ?
C15 C20 1.403(14) . ?
C16 C17 1.381(15) . ?
C16 H16 0.9300 . ?
C17 C18 1.346(19) . ?
C17 H17 0.9300 . ?
C18 C19 1.374(18) . ?
C18 H18 0.9300 . ?
C19 C20 1.398(16) . ?
C19 H19 0.9300 . ?
C20 H20 0.9300 . ?
C21 C26 1.372(16) . ?
C21 C22 1.393(14) . ?
C22 C23 1.382(16) . ?
C22 H22 0.9300 . ?
C23 C24 1.34(2) . ?
C23 H23 0.9300 . ?
C24 C25 1.35(2) . ?
C24 H24 0.9300 . ?
C25 C26 1.406(18) . ?
C25 H25 0.9300 . ?
C26 H26 0.9300 . ?
C27 C32 1.386(16) . ?
C27 C28 1.397(15) . ?
C28 C29 1.408(15) . ?
C28 H28 0.9300 . ?
C29 C30 1.371(19) . ?
C29 H29 0.9300 . ?
C30 C31 1.36(2) . ?
C30 H30 0.9300 . ?
C31 C32 1.379(17) . ?
C31 H31 0.9300 . ?
C32 H32 0.9300 . ?
